data_4088922
loop_
_publ_author_name
'Causero, Andrea'
'Ballmann, Gerd'
'Pahl, J\"urgen'
'Zijlstra, Harmen'
'F\"arber, Christian'
'Harder, Sjoerd'

_publ_section_title
;
 Stabilization of Calcium Hydride Complexes by Fine Tuning of Amidinate
 Ligands
;
_journal_issue 19
_journal_name_full Organometallics
_journal_page_first 3350
_journal_paper_doi 10.1021/acs.organomet.6b00566
_journal_volume 35
_journal_year 2016
_chemical_formula_moiety 'C38 H73 Ca K N4 Si4'
_chemical_formula_sum 'C38 H73 Ca K N4 Si4'
_chemical_formula_weight 777.54
_space_group_crystal_system monoclinic
_space_group_IT_number 14
_space_group_name_Hall '-P 2ybc'
_space_group_name_H-M_alt 'P 1 21/c 1'
_atom_sites_solution_hydrogens geom
_atom_sites_solution_primary direct
_audit_creation_date 2016-05-23
_audit_creation_method
;
Olex2 1.2
(compiled 2016.02.19 svn.r3266 for OlexSys, GUI svn.r5155)
;
_cell_angle_alpha 90
_cell_angle_beta 99.4158(12)
_cell_angle_gamma 90
_cell_formula_units_Z 4
_cell_length_a 18.9149(2)
_cell_length_b 11.58948(14)
_cell_length_c 21.6672(3)
_cell_measurement_reflns_used 9265
_cell_measurement_temperature 100
_cell_measurement_theta_max 73.4220
_cell_measurement_theta_min 4.1130
_cell_volume 4685.76(10)
_computing_cell_refinement
;
CrysAlisPro, Agilent Technologies,
Version 1.171.37.35 (release 13-08-2014 CrysAlis171 .NET)
(compiled Aug 13 2014,18:06:01)
;
_computing_data_collection
;
CrysAlisPro, Agilent Technologies,
Version 1.171.37.35 (release 13-08-2014 CrysAlis171 .NET)
(compiled Aug 13 2014,18:06:01)
;
_computing_data_reduction
;
CrysAlisPro, Agilent Technologies,
Version 1.171.37.35 (release 13-08-2014 CrysAlis171 .NET)
(compiled Aug 13 2014,18:06:01)
;
_computing_molecular_graphics 'Olex2 (Dolomanov et al., 2009)'
_computing_publication_material 'Olex2 (Dolomanov et al., 2009)'
_computing_structure_refinement 'ShelXL (Sheldrick, 2015)'
_computing_structure_solution 'ShelXT (Sheldrick, 2015)'
_diffrn_ambient_environment air
_diffrn_ambient_temperature 100
_diffrn_detector 'CCD plate'
_diffrn_detector_area_resol_mean 5.2903
_diffrn_detector_type AtlasS2
_diffrn_measured_fraction_theta_full 0.996
_diffrn_measured_fraction_theta_max 0.994
_diffrn_measurement_details
;
#__ type_ start__ end____ width___ exp.time_
  1 omega -114.00  -19.00   1.0000    3.0000
omega____ theta____ kappa____ phi______ frames
    -      -41.6909  -38.0000  120.0000 95

#__ type_ start__ end____ width___ exp.time_
  2 omega  -68.00   28.00   1.0000    3.0000
omega____ theta____ kappa____ phi______ frames
    -      -41.6909   57.0000  -90.0000 96

#__ type_ start__ end____ width___ exp.time_
  3 omega  104.00  130.00   1.0000   15.0000
omega____ theta____ kappa____ phi______ frames
    -      105.9955   45.0000   60.0000 26

#__ type_ start__ end____ width___ exp.time_
  4 omega   84.00  159.00   1.0000   15.0000
omega____ theta____ kappa____ phi______ frames
    -      105.9955   30.0000  -30.0000 75

#__ type_ start__ end____ width___ exp.time_
  5 omega   27.00  109.00   1.0000   15.0000
omega____ theta____ kappa____ phi______ frames
    -      105.9955  -94.0000   60.0000 82

#__ type_ start__ end____ width___ exp.time_
  6 omega   91.00  176.00   1.0000   15.0000
omega____ theta____ kappa____ phi______ frames
    -      105.9955   45.0000   30.0000 85

#__ type_ start__ end____ width___ exp.time_
  7 omega  142.00  176.00   1.0000   15.0000
omega____ theta____ kappa____ phi______ frames
    -      105.9955   45.0000   60.0000 34

#__ type_ start__ end____ width___ exp.time_
  8 omega   32.00  125.00   1.0000   15.0000
omega____ theta____ kappa____ phi______ frames
    -      105.9955  -30.0000   30.0000 93
;
_diffrn_measurement_device 'four-circle diffractometer'
_diffrn_measurement_device_type 'SuperNova, Dual, Cu at zero, AtlasS2'
_diffrn_measurement_method '\w scans'
_diffrn_orient_matrix_UB_11 -0.0806638000
_diffrn_orient_matrix_UB_12 -0.0216891000
_diffrn_orient_matrix_UB_13 -0.0016836000
_diffrn_orient_matrix_UB_21 0.0048388000
_diffrn_orient_matrix_UB_22 0.0559265000
_diffrn_orient_matrix_UB_23 0.0650952000
_diffrn_orient_matrix_UB_31 -0.0170834000
_diffrn_orient_matrix_UB_32 0.1186642000
_diffrn_orient_matrix_UB_33 -0.0307891000
_diffrn_radiation_monochromator mirror
_diffrn_radiation_probe x-ray
_diffrn_radiation_type CuK\a
_diffrn_radiation_wavelength 1.54184
_diffrn_reflns_av_R_equivalents 0.0297
_diffrn_reflns_av_unetI/netI 0.0412
_diffrn_reflns_Laue_measured_fraction_full 0.996
_diffrn_reflns_Laue_measured_fraction_max 0.994
_diffrn_reflns_limit_h_max 22
_diffrn_reflns_limit_h_min -22
_diffrn_reflns_limit_k_max 13
_diffrn_reflns_limit_k_min -9
_diffrn_reflns_limit_l_max 24
_diffrn_reflns_limit_l_min -26
_diffrn_reflns_number 16064
_diffrn_reflns_point_group_measured_fraction_full 0.996
_diffrn_reflns_point_group_measured_fraction_max 0.994
_diffrn_reflns_theta_full 67.684
_diffrn_reflns_theta_max 68.116
_diffrn_reflns_theta_min 4.136
_diffrn_source 'sealed X-ray tube'
_diffrn_source_type 'SuperNova (Cu) X-ray Source'
_exptl_absorpt_coefficient_mu 3.136
_exptl_absorpt_correction_T_max 0.912
_exptl_absorpt_correction_T_min 0.736
_exptl_absorpt_correction_type gaussian
_exptl_absorpt_process_details
;
CrysAlisPro, Agilent Technologies,
Version 1.171.37.35 (release 13-08-2014 CrysAlis171 .NET)
(compiled Aug 13 2014,18:06:01)
Numerical absorption correction based on gaussian integration over
			a multifaceted crystal model
Empirical absorption correction using spherical harmonics,
 implemented in SCALE3 ABSPACK scaling algorithm.
;
_exptl_crystal_colour colourless
_exptl_crystal_colour_primary colourless
_exptl_crystal_density_diffrn 1.102
_exptl_crystal_description block
_exptl_crystal_F_000 1696
_exptl_crystal_size_max 0.3174
_exptl_crystal_size_mid 0.082
_exptl_crystal_size_min 0.0604
_refine_diff_density_max 0.438
_refine_diff_density_min -0.450
_refine_diff_density_rms 0.055
_refine_ls_extinction_method none
_refine_ls_goodness_of_fit_ref 1.026
_refine_ls_hydrogen_treatment constr
_refine_ls_matrix_type full
_refine_ls_number_parameters 454
_refine_ls_number_reflns 8501
_refine_ls_number_restraints 0
_refine_ls_restrained_S_all 1.026
_refine_ls_R_factor_all 0.0419
_refine_ls_R_factor_gt 0.0370
_refine_ls_shift/su_max 0.002
_refine_ls_shift/su_mean 0.000
_refine_ls_structure_factor_coef Fsqd
_refine_ls_weighting_details 'w=1/[\s^2^(Fo^2^)+(0.0630P)^2^+0.5290P] where P=(Fo^2^+2Fc^2^)/3'
_refine_ls_weighting_scheme calc
_refine_ls_wR_factor_gt 0.0976
_refine_ls_wR_factor_ref 0.1021
_reflns_Friedel_coverage 0.000
_reflns_number_gt 7568
_reflns_number_total 8501
_reflns_threshold_expression 'I > 2\s(I)'
_cod_data_source_file om6b00566_si_010.cif
_cod_data_source_block hasj160404b
_cod_original_cell_volume 4685.75(10)
_cod_database_code 4088922
_chemical_oxdiff_formula 'C H N O Ca Si I K '
_shelx_space_group_comment
;
The symmetry employed for this shelxl refinement is uniquely defined
by the following loop, which should always be used as a source of
symmetry information in preference to the above space-group names.
They are only intended as comments.
;
_reflns_odcompleteness_completeness 99.49
_reflns_odcompleteness_iscentric 1
_reflns_odcompleteness_theta 67.96
_olex2_refinement_description
;
1. Fixed Uiso
 At 1.2 times of:
  All C(H) groups
 At 1.5 times of:
  All C(H,H,H) groups
2.a Ternary CH refined with riding coordinates:
 C12(H12), C9(H9), C24(H24), C21(H21)
2.b Aromatic/amide H refined with riding coordinates:
 C6(H6), C7(H7), C5(H5), C19(H19), C17(H17), C18(H18)
2.c Idealised Me refined as rotating group:
 C2(H2A,H2B,H2C), C32(H32A,H32B,H32C), C27(H27A,H27B,H27C), C29(H29A,H29B,
 H29C), C35(H35A,H35B,H35C), C14(H14A,H14B,H14C), C28(H28A,H28B,H28C), C13(H13A,
 H13B,H13C), C33(H33A,H33B,H33C), C36(H36A,H36B,H36C), C38(H38A,H38B,H38C),
 C37(H37A,H37B,H37C), C30(H30A,H30B,H30C), C31(H31A,H31B,H31C), C11(H11A,H11B,
 H11C), C10(H10A,H10B,H10C), C26(H26A,H26B,H26C), C34(H34A,H34B,H34C), C25(H25A,
 H25B,H25C), C23(H23A,H23B,H23C), C22(H22A,H22B,H22C)
;
_shelx_shelxl_version_number 2014/7
_olex2_date_sample_data_collection 2016-04-04
_olex2_submission_original_sample_id hasj160404b
_olex2_submission_special_instructions 'No special instructions were received'

loop_
_space_group_symop_operation_xyz
'x, y, z'
'-x, y+1/2, -z+1/2'
'-x, -y, -z'
'x, -y-1/2, z-1/2'

loop_
_atom_site_label
_atom_site_type_symbol
_atom_site_fract_x
_atom_site_fract_y
_atom_site_fract_z
_atom_site_U_iso_or_equiv
_atom_site_adp_type
_atom_site_occupancy
_atom_site_site_symmetry_order
_atom_site_calc_flag
_atom_site_refinement_flags_posn
Ca1 Ca 0.23560(2) 0.54505(2) 0.63703(2) 0.01754(9) Uani 1 1 d .
K1 K 0.15937(2) 0.25113(3) 0.62932(2) 0.03099(10) Uani 1 1 d .
Si1 Si 0.16846(2) 0.42563(4) 0.77351(2) 0.02079(10) Uani 1 1 d .
Si2 Si 0.06784(2) 0.51059(4) 0.66204(2) 0.02241(11) Uani 1 1 d .
Si3 Si 0.32825(2) 0.31753(4) 0.60107(2) 0.02382(11) Uani 1 1 d .
Si4 Si 0.21943(2) 0.38505(4) 0.49128(2) 0.02474(11) Uani 1 1 d .
N2 N 0.23265(7) 0.75265(11) 0.63365(6) 0.0188(3) Uani 1 1 d .
N1 N 0.34083(7) 0.66363(12) 0.65090(7) 0.0223(3) Uani 1 1 d .
N3 N 0.15148(7) 0.47389(12) 0.69810(6) 0.0205(3) Uani 1 1 d .
N4 N 0.25327(7) 0.39081(12) 0.56904(6) 0.0215(3) Uani 1 1 d .
C3 C 0.18687(8) 0.84738(13) 0.63765(8) 0.0200(3) Uani 1 1 d .
C1 C 0.30413(8) 0.76158(14) 0.64608(7) 0.0199(3) Uani 1 1 d .
C8 C 0.14408(8) 0.88864(14) 0.58214(8) 0.0223(3) Uani 1 1 d .
C4 C 0.17888(9) 0.89503(14) 0.69635(8) 0.0244(3) Uani 1 1 d .
C6 C 0.08323(9) 1.01772(15) 0.64416(10) 0.0296(4) Uani 1 1 d .
H6 H 0.0480 1.0728 0.6465 0.036 Uiso 1 1 calc R
C7 C 0.09286(9) 0.97385(15) 0.58679(9) 0.0279(4) Uani 1 1 d .
H7 H 0.0647 1.0015 0.5506 0.034 Uiso 1 1 calc R
C5 C 0.12636(10) 0.97932(15) 0.69836(9) 0.0286(4) Uani 1 1 d .
H5 H 0.1202 1.0102 0.7367 0.034 Uiso 1 1 calc R
C2 C 0.34088(9) 0.87743(15) 0.65318(9) 0.0273(3) Uani 1 1 d .
H2A H 0.3440 0.9082 0.6126 0.041 Uiso 1 1 calc GR
H2B H 0.3882 0.8686 0.6767 0.041 Uiso 1 1 calc GR
H2C H 0.3138 0.9293 0.6748 0.041 Uiso 1 1 calc GR
C15 C 0.41628(9) 0.66340(15) 0.65355(9) 0.0262(3) Uani 1 1 d .
C12 C 0.15429(9) 0.84071(15) 0.51893(8) 0.0266(3) Uani 1 1 d .
H12 H 0.1726 0.7619 0.5259 0.032 Uiso 1 1 calc R
C9 C 0.22445(10) 0.85472(15) 0.75719(8) 0.0285(4) Uani 1 1 d .
H9 H 0.2617 0.8035 0.7462 0.034 Uiso 1 1 calc R
C20 C 0.46029(9) 0.62839(16) 0.70937(9) 0.0295(4) Uani 1 1 d .
C32 C 0.07335(10) 0.55946(17) 0.58009(8) 0.0297(4) Uani 1 1 d .
H32A H 0.1006 0.6296 0.5817 0.045 Uiso 1 1 calc GR
H32B H 0.0259 0.5728 0.5577 0.045 Uiso 1 1 calc GR
H32C H 0.0964 0.5009 0.5591 0.045 Uiso 1 1 calc GR
C27 C 0.25802(10) 0.47378(17) 0.81622(8) 0.0312(4) Uani 1 1 d .
H27A H 0.2954 0.4390 0.7974 0.047 Uiso 1 1 calc GR
H27B H 0.2630 0.4507 0.8593 0.047 Uiso 1 1 calc GR
H27C H 0.2615 0.5562 0.8138 0.047 Uiso 1 1 calc GR
C29 C 0.10111(10) 0.46847(17) 0.82428(8) 0.0303(4) Uani 1 1 d .
H29A H 0.1001 0.5510 0.8278 0.045 Uiso 1 1 calc GR
H29B H 0.1143 0.4351 0.8651 0.045 Uiso 1 1 calc GR
H29C H 0.0545 0.4412 0.8059 0.045 Uiso 1 1 calc GR
C35 C 0.34336(10) 0.34426(19) 0.68793(8) 0.0353(4) Uani 1 1 d .
H35A H 0.3538 0.4245 0.6959 0.053 Uiso 1 1 calc GR
H35B H 0.3830 0.2984 0.7076 0.053 Uiso 1 1 calc GR
H35C H 0.3010 0.3236 0.7045 0.053 Uiso 1 1 calc GR
C14 C 0.21075(11) 0.90966(18) 0.49133(9) 0.0352(4) Uani 1 1 d .
H14A H 0.1946 0.9877 0.4839 0.053 Uiso 1 1 calc GR
H14B H 0.2180 0.8752 0.4526 0.053 Uiso 1 1 calc GR
H14C H 0.2550 0.9093 0.5202 0.053 Uiso 1 1 calc GR
C19 C 0.53396(10) 0.61797(19) 0.71004(10) 0.0374(4) Uani 1 1 d .
H19 H 0.5632 0.5934 0.7464 0.045 Uiso 1 1 calc R
C24 C 0.42873(10) 0.60884(19) 0.76840(9) 0.0347(4) Uani 1 1 d .
H24 H 0.3793 0.5824 0.7554 0.042 Uiso 1 1 calc R
C28 C 0.16793(11) 0.26224(16) 0.77672(8) 0.0312(4) Uani 1 1 d .
H28A H 0.1247 0.2337 0.7520 0.047 Uiso 1 1 calc GR
H28B H 0.1702 0.2376 0.8193 0.047 Uiso 1 1 calc GR
H28C H 0.2086 0.2327 0.7605 0.047 Uiso 1 1 calc GR
C13 C 0.08517(11) 0.83357(18) 0.47162(9) 0.0365(4) Uani 1 1 d .
H13A H 0.0491 0.7947 0.4902 0.055 Uiso 1 1 calc GR
H13B H 0.0939 0.7915 0.4354 0.055 Uiso 1 1 calc GR
H13C H 0.0691 0.9100 0.4594 0.055 Uiso 1 1 calc GR
C33 C 0.41481(10) 0.3582(2) 0.57520(9) 0.0367(4) Uani 1 1 d .
H33A H 0.4090 0.3555 0.5304 0.055 Uiso 1 1 calc GR
H33B H 0.4516 0.3051 0.5927 0.055 Uiso 1 1 calc GR
H33C H 0.4281 0.4349 0.5893 0.055 Uiso 1 1 calc GR
C16 C 0.44682(10) 0.69028(18) 0.59973(9) 0.0344(4) Uani 1 1 d .
C36 C 0.19067(11) 0.53051(18) 0.45780(9) 0.0348(4) Uani 1 1 d .
H36A H 0.1521 0.5592 0.4773 0.052 Uiso 1 1 calc GR
H36B H 0.1748 0.5235 0.4135 0.052 Uiso 1 1 calc GR
H36C H 0.2304 0.5830 0.4654 0.052 Uiso 1 1 calc GR
C38 C 0.13749(11) 0.28902(18) 0.47628(9) 0.0366(4) Uani 1 1 d .
H38A H 0.1507 0.2116 0.4891 0.055 Uiso 1 1 calc GR
H38B H 0.1182 0.2897 0.4325 0.055 Uiso 1 1 calc GR
H38C H 0.1021 0.3170 0.4997 0.055 Uiso 1 1 calc GR
C37 C 0.28296(11) 0.3294(2) 0.43961(9) 0.0402(5) Uani 1 1 d .
H37A H 0.3244 0.3783 0.4437 0.060 Uiso 1 1 calc GR
H37B H 0.2594 0.3292 0.3969 0.060 Uiso 1 1 calc GR
H37C H 0.2974 0.2522 0.4520 0.060 Uiso 1 1 calc GR
C30 C 0.00322(11) 0.3856(2) 0.65380(11) 0.0441(5) Uani 1 1 d .
H30A H 0.0183 0.3287 0.6265 0.066 Uiso 1 1 calc GR
H30B H -0.0439 0.4126 0.6366 0.066 Uiso 1 1 calc GR
H30C H 0.0024 0.3520 0.6942 0.066 Uiso 1 1 calc GR
C31 C 0.02132(11) 0.6330(2) 0.69601(9) 0.0400(5) Uani 1 1 d .
H31A H 0.0168 0.6151 0.7385 0.060 Uiso 1 1 calc GR
H31B H -0.0254 0.6439 0.6718 0.060 Uiso 1 1 calc GR
H31C H 0.0489 0.7023 0.6951 0.060 Uiso 1 1 calc GR
C11 C 0.26200(12) 0.95551(18) 0.79534(9) 0.0369(4) Uani 1 1 d .
H11A H 0.2894 0.9989 0.7698 0.055 Uiso 1 1 calc GR
H11B H 0.2933 0.9259 0.8312 0.055 Uiso 1 1 calc GR
H11C H 0.2267 1.0048 0.8089 0.055 Uiso 1 1 calc GR
C17 C 0.52107(11) 0.6797(2) 0.60350(11) 0.0437(5) Uani 1 1 d .
H17 H 0.5419 0.6975 0.5687 0.052 Uiso 1 1 calc R
C18 C 0.56418(10) 0.6434(2) 0.65775(11) 0.0443(5) Uani 1 1 d .
H18 H 0.6134 0.6361 0.6591 0.053 Uiso 1 1 calc R
C10 C 0.17998(12) 0.78554(19) 0.79684(10) 0.0381(4) Uani 1 1 d .
H10A H 0.1409 0.8320 0.8058 0.057 Uiso 1 1 calc GR
H10B H 0.2095 0.7634 0.8353 0.057 Uiso 1 1 calc GR
H10C H 0.1615 0.7177 0.7744 0.057 Uiso 1 1 calc GR
C21 C 0.40218(11) 0.7288(2) 0.53805(10) 0.0426(5) Uani 1 1 d .
H21 H 0.3537 0.7453 0.5460 0.051 Uiso 1 1 calc R
C26 C 0.46701(12) 0.5173(3) 0.81216(12) 0.0514(6) Uani 1 1 d .
H26A H 0.4716 0.4478 0.7890 0.077 Uiso 1 1 calc GR
H26B H 0.4398 0.5017 0.8449 0.077 Uiso 1 1 calc GR
H26C H 0.5138 0.5448 0.8301 0.077 Uiso 1 1 calc GR
C34 C 0.31941(14) 0.15687(18) 0.59056(13) 0.0504(6) Uani 1 1 d .
H34A H 0.2836 0.1285 0.6134 0.076 Uiso 1 1 calc GR
H34B H 0.3645 0.1208 0.6059 0.076 Uiso 1 1 calc GR
H34C H 0.3056 0.1393 0.5470 0.076 Uiso 1 1 calc GR
C25 C 0.42512(13) 0.7228(2) 0.80359(11) 0.0504(6) Uani 1 1 d .
H25A H 0.4726 0.7536 0.8151 0.076 Uiso 1 1 calc GR
H25B H 0.4045 0.7094 0.8406 0.076 Uiso 1 1 calc GR
H25C H 0.3960 0.7769 0.7771 0.076 Uiso 1 1 calc GR
C23 C 0.39653(14) 0.6348(2) 0.48877(11) 0.0496(5) Uani 1 1 d .
H23A H 0.4437 0.6117 0.4829 0.074 Uiso 1 1 calc GR
H23B H 0.3706 0.6635 0.4500 0.074 Uiso 1 1 calc GR
H23C H 0.3717 0.5696 0.5022 0.074 Uiso 1 1 calc GR
C22 C 0.43191(15) 0.8414(2) 0.51174(13) 0.0534(6) Uani 1 1 d .
H22A H 0.4374 0.9001 0.5434 0.080 Uiso 1 1 calc GR
H22B H 0.3990 0.8676 0.4760 0.080 Uiso 1 1 calc GR
H22C H 0.4776 0.8257 0.4997 0.080 Uiso 1 1 calc GR

loop_
_atom_site_aniso_label
_atom_site_aniso_U_11
_atom_site_aniso_U_22
_atom_site_aniso_U_33
_atom_site_aniso_U_23
_atom_site_aniso_U_13
_atom_site_aniso_U_12
Ca1 0.01712(15) 0.01439(15) 0.02071(15) -0.00103(11) 0.00185(11) 0.00109(10)
K1 0.0381(2) 0.02215(18) 0.0335(2) -0.00277(14) 0.00828(16) -0.00785(14)
Si1 0.0208(2) 0.0212(2) 0.0200(2) 0.00012(16) 0.00208(16) 0.00028(15)
Si2 0.0173(2) 0.0256(2) 0.0238(2) 0.00198(17) 0.00183(16) 0.00137(16)
Si3 0.0256(2) 0.0202(2) 0.0241(2) -0.00077(16) -0.00048(17) 0.00686(16)
Si4 0.0249(2) 0.0280(2) 0.0200(2) -0.00363(17) -0.00030(17) 0.00626(17)
N2 0.0180(6) 0.0162(6) 0.0215(6) -0.0005(5) 0.0011(5) 0.0026(5)
N1 0.0165(6) 0.0201(7) 0.0291(7) -0.0022(5) 0.0001(5) 0.0018(5)
N3 0.0202(6) 0.0190(6) 0.0222(6) 0.0004(5) 0.0034(5) 0.0011(5)
N4 0.0234(6) 0.0190(6) 0.0216(6) -0.0016(5) 0.0022(5) 0.0035(5)
C3 0.0172(7) 0.0149(7) 0.0279(8) -0.0002(6) 0.0034(6) -0.0009(5)
C1 0.0195(7) 0.0197(8) 0.0202(7) -0.0007(6) 0.0030(6) -0.0005(6)
C8 0.0181(7) 0.0167(7) 0.0308(8) 0.0009(6) 0.0002(6) -0.0009(6)
C4 0.0254(8) 0.0177(7) 0.0312(8) -0.0017(6) 0.0082(7) -0.0011(6)
C6 0.0201(8) 0.0165(7) 0.0530(11) -0.0024(7) 0.0079(7) 0.0017(6)
C7 0.0190(7) 0.0204(8) 0.0418(10) 0.0023(7) -0.0028(7) 0.0015(6)
C5 0.0289(8) 0.0204(8) 0.0389(9) -0.0043(7) 0.0132(7) -0.0009(7)
C2 0.0232(8) 0.0212(8) 0.0378(9) -0.0007(7) 0.0062(7) -0.0024(6)
C15 0.0175(8) 0.0234(8) 0.0366(9) -0.0055(7) 0.0011(7) 0.0004(6)
C12 0.0300(9) 0.0201(8) 0.0271(8) 0.0010(6) -0.0034(7) 0.0027(6)
C9 0.0340(9) 0.0253(8) 0.0269(8) -0.0041(7) 0.0072(7) 0.0022(7)
C20 0.0191(8) 0.0279(9) 0.0397(9) -0.0051(7) -0.0012(7) -0.0004(6)
C32 0.0272(8) 0.0355(10) 0.0255(8) 0.0040(7) 0.0013(7) 0.0053(7)
C27 0.0274(9) 0.0383(10) 0.0264(8) -0.0035(7) 0.0000(7) -0.0006(7)
C29 0.0301(9) 0.0363(10) 0.0258(8) 0.0004(7) 0.0082(7) 0.0020(7)
C35 0.0312(9) 0.0469(11) 0.0263(8) 0.0042(8) 0.0001(7) 0.0104(8)
C14 0.0336(9) 0.0394(10) 0.0331(9) -0.0032(8) 0.0066(8) -0.0019(8)
C19 0.0195(8) 0.0441(11) 0.0458(11) -0.0024(9) -0.0036(8) 0.0038(8)
C24 0.0199(8) 0.0454(11) 0.0357(9) 0.0015(8) -0.0046(7) 0.0005(7)
C28 0.0404(10) 0.0255(9) 0.0273(8) 0.0059(7) 0.0046(7) 0.0017(7)
C13 0.0358(10) 0.0382(10) 0.0312(9) 0.0044(8) -0.0073(8) -0.0037(8)
C33 0.0276(9) 0.0498(12) 0.0319(9) 0.0014(8) 0.0029(7) 0.0117(8)
C16 0.0253(9) 0.0397(10) 0.0388(10) -0.0041(8) 0.0072(7) 0.0036(7)
C36 0.0363(10) 0.0423(11) 0.0263(8) 0.0082(8) 0.0066(7) 0.0113(8)
C38 0.0333(9) 0.0381(10) 0.0342(9) -0.0092(8) -0.0069(8) -0.0016(8)
C37 0.0356(10) 0.0570(13) 0.0263(9) -0.0102(9) 0.0003(7) 0.0138(9)
C30 0.0257(9) 0.0470(12) 0.0550(12) 0.0111(10) -0.0068(9) -0.0100(8)
C31 0.0324(10) 0.0522(12) 0.0346(9) -0.0009(9) 0.0038(8) 0.0209(9)
C11 0.0465(11) 0.0323(10) 0.0305(9) -0.0066(8) 0.0023(8) -0.0029(8)
C17 0.0282(10) 0.0597(14) 0.0460(11) 0.0001(10) 0.0139(9) 0.0056(9)
C18 0.0188(8) 0.0608(14) 0.0536(12) -0.0027(11) 0.0069(8) 0.0059(8)
C10 0.0452(11) 0.0344(10) 0.0363(10) 0.0019(8) 0.0117(8) -0.0006(8)
C21 0.0326(10) 0.0599(14) 0.0374(10) 0.0022(10) 0.0118(8) 0.0082(9)
C26 0.0302(10) 0.0729(17) 0.0472(12) 0.0171(12) -0.0057(9) 0.0042(10)
C34 0.0524(13) 0.0201(9) 0.0729(15) -0.0017(10) -0.0069(12) 0.0120(9)
C25 0.0416(11) 0.0674(16) 0.0404(11) -0.0128(11) 0.0014(9) 0.0019(11)
C23 0.0484(12) 0.0559(14) 0.0431(11) -0.0002(10) 0.0037(10) 0.0005(11)
C22 0.0558(14) 0.0522(14) 0.0543(13) 0.0051(11) 0.0153(11) 0.0004(11)

loop_
_atom_type_symbol
_atom_type_description
_atom_type_scat_dispersion_real
_atom_type_scat_dispersion_imag
_atom_type_scat_source
C C 0.0181 0.0091 'International Tables Vol C Tables 4.2.6.8 and 6.1.1.4'
H H 0.0000 0.0000 'International Tables Vol C Tables 4.2.6.8 and 6.1.1.4'
Ca Ca 0.3641 1.2855 'International Tables Vol C Tables 4.2.6.8 and 6.1.1.4'
K K 0.3868 1.0657 'International Tables Vol C Tables 4.2.6.8 and 6.1.1.4'
N N 0.0311 0.0180 'International Tables Vol C Tables 4.2.6.8 and 6.1.1.4'
Si Si 0.2541 0.3302 'International Tables Vol C Tables 4.2.6.8 and 6.1.1.4'

loop_
_exptl_crystal_face_index_h
_exptl_crystal_face_index_k
_exptl_crystal_face_index_l
_exptl_crystal_face_perp_dist
_exptl_oxdiff_crystal_face_indexfrac_h
_exptl_oxdiff_crystal_face_indexfrac_k
_exptl_oxdiff_crystal_face_indexfrac_l
_exptl_oxdiff_crystal_face_x
_exptl_oxdiff_crystal_face_y
_exptl_oxdiff_crystal_face_z
3 -7 -1 0.1585 2.9921 -6.9968 -0.9763 -0.0880 -0.4404 -0.8513
3 0 -14 0.0489 2.9936 -0.0057 -14.0035 -0.2178 -0.8974 0.3793
-3 7 2 0.1418 -2.9917 6.9972 1.9765 0.0862 0.5055 0.8206
-12 0 -2 0.0353 -11.9929 -0.0012 -1.9956 0.9708 -0.1880 0.2662
2 7 -5 0.1470 2.0028 6.9945 -5.0266 -0.3048 0.0737 0.9505
12 0 3 0.0228 11.9932 0.0016 2.9957 -0.9725 0.2531 -0.2969
5 -6 6 0.1298 4.9938 -5.9944 6.0204 -0.2829 0.0808 -0.9820
-7 -6 3 0.1417 -6.9994 -5.9960 3.0247 0.6896 -0.1723 -0.6851
10 4 -1 0.0844 9.9965 3.9979 -1.0184 -0.8914 0.2057 0.3350
12 -1 -4 0.0389 11.9902 -1.0007 -4.0018 -0.9387 -0.2584 -0.2004
11 -3 -2 0.0712 10.9899 -2.9990 -1.9940 -0.8181 -0.2443 -0.4822
10 3 -7 0.0796 9.9938 2.9960 -7.0158 -0.8593 -0.2408 0.4008
7 -6 -5 0.1318 6.9890 -5.9988 -4.9821 -0.4253 -0.6260 -0.6778
-1 -6 9 0.1301 -1.0014 -5.9933 9.0233 0.1956 0.2473 -0.9719
-6 -1 13 0.0452 -5.9928 -0.9944 13.0081 0.4831 0.7622 -0.4161
7 0 -13 0.0468 6.9914 -0.0051 -13.0049 -0.5419 -0.8130 0.2804
7 -2 -12 0.0703 6.9901 -2.0037 -11.9976 -0.5002 -0.8592 0.0122
-1 7 -7 0.1404 -0.9959 6.9936 -7.0258 -0.0595 -0.0710 1.0632
0 -7 -3 0.1626 -0.0067 -6.9977 -2.9755 0.1573 -0.5851 -0.7387
-2 -4 -12 0.1055 -2.0058 -4.0030 -11.9869 0.2688 -1.0139 -0.0717
-3 0 -13 0.0489 -3.0022 -0.0054 -13.0009 0.2642 -0.8611 0.4509
-12 0 1 0.0319 -11.9920 0.0000 1.0049 0.9656 0.0074 0.1739
12 1 -1 0.0324 11.9928 0.9995 -1.0085 -0.9874 0.0483 -0.0552
-11 0 8 0.0323 -10.9904 0.0029 8.0057 0.8730 0.4681 -0.0584
-5 0 14 0.0334 -4.9923 0.0056 14.0043 0.3790 0.8878 -0.3452

loop_
_geom_angle_atom_site_label_1
_geom_angle_atom_site_label_2
_geom_angle_atom_site_label_3
_geom_angle
_geom_angle_site_symmetry_1
_geom_angle_site_symmetry_3
N1 Ca1 N2 56.32(4) . .
N3 Ca1 N2 110.45(5) . .
N3 Ca1 N1 138.32(5) . .
N4 Ca1 N2 137.59(5) . .
N4 Ca1 N1 108.13(5) . .
N4 Ca1 N3 105.02(5) . .
N4 K1 N3 79.94(4) . .
N3 Si1 C27 112.82(8) . .
N3 Si1 C29 115.72(8) . .
N3 Si1 C28 111.18(8) . .
C27 Si1 C29 106.02(8) . .
C27 Si1 C28 106.78(9) . .
C29 Si1 C28 103.55(9) . .
N3 Si2 C32 108.53(7) . .
N3 Si2 C30 113.06(9) . .
N3 Si2 C31 117.93(8) . .
C32 Si2 C30 106.08(10) . .
C31 Si2 C32 104.11(9) . .
C31 Si2 C30 106.19(11) . .
N4 Si3 C35 107.81(8) . .
N4 Si3 C33 117.57(8) . .
N4 Si3 C34 113.18(9) . .
C33 Si3 C35 105.08(9) . .
C33 Si3 C34 106.12(11) . .
C34 Si3 C35 106.26(11) . .
N4 Si4 C36 112.64(8) . .
N4 Si4 C38 110.96(8) . .
N4 Si4 C37 115.35(8) . .
C36 Si4 C38 106.49(9) . .
C36 Si4 C37 104.48(10) . .
C37 Si4 C38 106.28(10) . .
C3 N2 Ca1 141.99(10) . .
C1 N2 Ca1 93.07(10) . .
C1 N2 C3 122.53(14) . .
C1 N1 Ca1 93.88(10) . .
C1 N1 C15 121.00(14) . .
C15 N1 Ca1 144.40(11) . .
Ca1 N3 K1 85.97(4) . .
Si1 N3 Ca1 127.45(7) . .
Si1 N3 K1 100.19(6) . .
Si2 N3 Ca1 108.34(6) . .
Si2 N3 K1 96.04(6) . .
Si2 N3 Si1 122.49(8) . .
Ca1 N4 K1 88.96(4) . .
Si3 N4 Ca1 108.39(6) . .
Si3 N4 K1 93.98(6) . .
Si3 N4 Si4 122.52(8) . .
Si4 N4 Ca1 125.10(7) . .
Si4 N4 K1 105.52(6) . .
N2 C3 C8 118.78(14) . .
N2 C3 C4 121.03(14) . .
C4 C3 C8 119.99(15) . .
N2 C1 C2 121.52(14) . .
N1 C1 N2 116.63(14) . .
N1 C1 C2 121.84(14) . .
C3 C8 C12 120.14(14) . .
C7 C8 C3 118.88(16) . .
C7 C8 C12 120.98(15) . .
C3 C4 C9 121.88(15) . .
C5 C4 C3 118.72(16) . .
C5 C4 C9 119.38(15) . .
K1 C6 H6 75.9 1_565 .
C7 C6 K1 95.49(11) . 1_565
C7 C6 H6 120.1 . .
C7 C6 C5 119.80(16) . .
C5 C6 K1 98.54(11) . 1_565
C5 C6 H6 120.1 . .
K1 C7 H7 92.1 1_565 .
C8 C7 K1 116.21(11) . 1_565
C8 C7 H7 119.4 . .
C6 C7 K1 61.49(10) . 1_565
C6 C7 C8 121.27(16) . .
C6 C7 H7 119.4 . .
C4 C5 H5 119.4 . .
C6 C5 C4 121.28(17) . .
C6 C5 H5 119.4 . .
C1 C2 H2A 109.5 . .
C1 C2 H2B 109.5 . .
C1 C2 H2C 109.5 . .
H2A C2 H2B 109.5 . .
H2A C2 H2C 109.5 . .
H2B C2 H2C 109.5 . .
C20 C15 N1 118.91(16) . .
C20 C15 C16 120.37(16) . .
C16 C15 N1 120.58(16) . .
C8 C12 H12 107.2 . .
C8 C12 C14 111.15(14) . .
C8 C12 C13 113.83(15) . .
C14 C12 H12 107.2 . .
C13 C12 H12 107.2 . .
C13 C12 C14 109.97(15) . .
C4 C9 H9 107.6 . .
C4 C9 C11 112.22(15) . .
C11 C9 H9 107.6 . .
C10 C9 C4 111.23(16) . .
C10 C9 H9 107.6 . .
C10 C9 C11 110.23(16) . .
C15 C20 C24 120.55(16) . .
C19 C20 C15 118.78(18) . .
C19 C20 C24 120.59(17) . .
Si2 C32 H32A 109.5 . .
Si2 C32 H32B 109.5 . .
Si2 C32 H32C 109.5 . .
H32A C32 H32B 109.5 . .
H32A C32 H32C 109.5 . .
H32B C32 H32C 109.5 . .
Si1 C27 H27A 109.5 . .
Si1 C27 H27B 109.5 . .
Si1 C27 H27C 109.5 . .
H27A C27 H27B 109.5 . .
H27A C27 H27C 109.5 . .
H27B C27 H27C 109.5 . .
Si1 C29 H29A 109.5 . .
Si1 C29 H29B 109.5 . .
Si1 C29 H29C 109.5 . .
H29A C29 H29B 109.5 . .
H29A C29 H29C 109.5 . .
H29B C29 H29C 109.5 . .
Si3 C35 H35A 109.5 . .
Si3 C35 H35B 109.5 . .
Si3 C35 H35C 109.5 . .
H35A C35 H35B 109.5 . .
H35A C35 H35C 109.5 . .
H35B C35 H35C 109.5 . .
C12 C14 H14A 109.5 . .
C12 C14 H14B 109.5 . .
C12 C14 H14C 109.5 . .
H14A C14 H14B 109.5 . .
H14A C14 H14C 109.5 . .
H14B C14 H14C 109.5 . .
C20 C19 H19 119.4 . .
C18 C19 C20 121.27(19) . .
C18 C19 H19 119.4 . .
C20 C24 H24 107.1 . .
C20 C24 C26 114.63(17) . .
C20 C24 C25 110.31(18) . .
C26 C24 H24 107.1 . .
C26 C24 C25 110.21(19) . .
C25 C24 H24 107.1 . .
Si1 C28 H28A 109.5 . .
Si1 C28 H28B 109.5 . .
Si1 C28 H28C 109.5 . .
H28A C28 H28B 109.5 . .
H28A C28 H28C 109.5 . .
H28B C28 H28C 109.5 . .
C12 C13 H13A 109.5 . .
C12 C13 H13B 109.5 . .
C12 C13 H13C 109.5 . .
H13A C13 H13B 109.5 . .
H13A C13 H13C 109.5 . .
H13B C13 H13C 109.5 . .
Si3 C33 H33A 109.5 . .
Si3 C33 H33B 109.5 . .
Si3 C33 H33C 109.5 . .
H33A C33 H33B 109.5 . .
H33A C33 H33C 109.5 . .
H33B C33 H33C 109.5 . .
C15 C16 C21 122.89(16) . .
C17 C16 C15 118.22(18) . .
C17 C16 C21 118.89(18) . .
Si4 C36 H36A 109.5 . .
Si4 C36 H36B 109.5 . .
Si4 C36 H36C 109.5 . .
H36A C36 H36B 109.5 . .
H36A C36 H36C 109.5 . .
H36B C36 H36C 109.5 . .
Si4 C38 H38A 109.5 . .
Si4 C38 H38B 109.5 . .
Si4 C38 H38C 109.5 . .
H38A C38 H38B 109.5 . .
H38A C38 H38C 109.5 . .
H38B C38 H38C 109.5 . .
Si4 C37 H37A 109.5 . .
Si4 C37 H37B 109.5 . .
Si4 C37 H37C 109.5 . .
H37A C37 H37B 109.5 . .
H37A C37 H37C 109.5 . .
H37B C37 H37C 109.5 . .
Si2 C30 H30A 109.5 . .
Si2 C30 H30B 109.5 . .
Si2 C30 H30C 109.5 . .
H30A C30 H30B 109.5 . .
H30A C30 H30C 109.5 . .
H30B C30 H30C 109.5 . .
Si2 C31 H31A 109.5 . .
Si2 C31 H31B 109.5 . .
Si2 C31 H31C 109.5 . .
H31A C31 H31B 109.5 . .
H31A C31 H31C 109.5 . .
H31B C31 H31C 109.5 . .
C9 C11 H11A 109.5 . .
C9 C11 H11B 109.5 . .
C9 C11 H11C 109.5 . .
H11A C11 H11B 109.5 . .
H11A C11 H11C 109.5 . .
H11B C11 H11C 109.5 . .
C16 C17 H17 119.2 . .
C18 C17 C16 121.6(2) . .
C18 C17 H17 119.2 . .
C19 C18 C17 119.78(18) . .
C19 C18 H18 120.1 . .
C17 C18 H18 120.1 . .
C9 C10 H10A 109.5 . .
C9 C10 H10B 109.5 . .
C9 C10 H10C 109.5 . .
H10A C10 H10B 109.5 . .
H10A C10 H10C 109.5 . .
H10B C10 H10C 109.5 . .
C16 C21 H21 107.7 . .
C16 C21 C22 112.5(2) . .
C23 C21 C16 111.8(2) . .
C23 C21 H21 107.7 . .
C23 C21 C22 109.31(19) . .
C22 C21 H21 107.7 . .
C24 C26 H26A 109.5 . .
C24 C26 H26B 109.5 . .
C24 C26 H26C 109.5 . .
H26A C26 H26B 109.5 . .
H26A C26 H26C 109.5 . .
H26B C26 H26C 109.5 . .
Si3 C34 H34A 109.5 . .
Si3 C34 H34B 109.5 . .
Si3 C34 H34C 109.5 . .
H34A C34 H34B 109.5 . .
H34A C34 H34C 109.5 . .
H34B C34 H34C 109.5 . .
C24 C25 H25A 109.5 . .
C24 C25 H25B 109.5 . .
C24 C25 H25C 109.5 . .
H25A C25 H25B 109.5 . .
H25A C25 H25C 109.5 . .
H25B C25 H25C 109.5 . .
C21 C23 H23A 109.5 . .
C21 C23 H23B 109.5 . .
C21 C23 H23C 109.5 . .
H23A C23 H23B 109.5 . .
H23A C23 H23C 109.5 . .
H23B C23 H23C 109.5 . .
C21 C22 H22A 109.5 . .
C21 C22 H22B 109.5 . .
C21 C22 H22C 109.5 . .
H22A C22 H22B 109.5 . .
H22A C22 H22C 109.5 . .
H22B C22 H22C 109.5 . .

loop_
_geom_bond_atom_site_label_1
_geom_bond_atom_site_label_2
_geom_bond_distance
_geom_bond_site_symmetry_2
Ca1 N2 2.4074(13) .
Ca1 N1 2.3969(14) .
Ca1 N3 2.3774(14) .
Ca1 N4 2.3745(13) .
K1 N3 2.9969(14) .
K1 N4 2.8705(14) .
Si1 N3 1.7070(14) .
Si1 C27 1.8774(18) .
Si1 C29 1.8809(18) .
Si1 C28 1.8950(19) .
Si2 N3 1.6999(14) .
Si2 C32 1.8828(18) .
Si2 C30 1.884(2) .
Si2 C31 1.881(2) .
Si3 N4 1.7006(14) .
Si3 C35 1.8824(19) .
Si3 C33 1.876(2) .
Si3 C34 1.880(2) .
Si4 N4 1.7029(14) .
Si4 C36 1.880(2) .
Si4 C38 1.893(2) .
Si4 C37 1.885(2) .
N2 C3 1.410(2) .
N2 C1 1.339(2) .
N1 C1 1.326(2) .
N1 C15 1.419(2) .
C3 C8 1.418(2) .
C3 C4 1.417(2) .
C1 C2 1.508(2) .
C8 C7 1.399(2) .
C8 C12 1.519(2) .
C4 C5 1.399(2) .
C4 C9 1.525(3) .
C6 K1 3.1059(18) 1_565
C6 H6 0.9300 .
C6 C7 1.382(3) .
C6 C5 1.389(3) .
C7 K1 3.5183(18) 1_565
C7 H7 0.9300 .
C5 H5 0.9300 .
C2 H2A 0.9600 .
C2 H2B 0.9600 .
C2 H2C 0.9600 .
C15 C20 1.411(3) .
C15 C16 1.418(3) .
C12 H12 0.9800 .
C12 C14 1.531(3) .
C12 C13 1.526(2) .
C9 H9 0.9800 .
C9 C11 1.536(3) .
C9 C10 1.525(3) .
C20 C19 1.396(3) .
C20 C24 1.514(3) .
C32 H32A 0.9600 .
C32 H32B 0.9600 .
C32 H32C 0.9600 .
C27 H27A 0.9600 .
C27 H27B 0.9600 .
C27 H27C 0.9600 .
C29 H29A 0.9600 .
C29 H29B 0.9600 .
C29 H29C 0.9600 .
C35 H35A 0.9600 .
C35 H35B 0.9600 .
C35 H35C 0.9600 .
C14 H14A 0.9600 .
C14 H14B 0.9600 .
C14 H14C 0.9600 .
C19 H19 0.9300 .
C19 C18 1.382(3) .
C24 H24 0.9800 .
C24 C26 1.525(3) .
C24 C25 1.532(3) .
C28 H28A 0.9600 .
C28 H28B 0.9600 .
C28 H28C 0.9600 .
C13 H13A 0.9600 .
C13 H13B 0.9600 .
C13 H13C 0.9600 .
C33 H33A 0.9600 .
C33 H33B 0.9600 .
C33 H33C 0.9600 .
C16 C17 1.399(3) .
C16 C21 1.526(3) .
C36 H36A 0.9600 .
C36 H36B 0.9600 .
C36 H36C 0.9600 .
C38 H38A 0.9600 .
C38 H38B 0.9600 .
C38 H38C 0.9600 .
C37 H37A 0.9600 .
C37 H37B 0.9600 .
C37 H37C 0.9600 .
C30 H30A 0.9600 .
C30 H30B 0.9600 .
C30 H30C 0.9600 .
C31 H31A 0.9600 .
C31 H31B 0.9600 .
C31 H31C 0.9600 .
C11 H11A 0.9600 .
C11 H11B 0.9600 .
C11 H11C 0.9600 .
C17 H17 0.9300 .
C17 C18 1.382(3) .
C18 H18 0.9300 .
C10 H10A 0.9600 .
C10 H10B 0.9600 .
C10 H10C 0.9600 .
C21 H21 0.9800 .
C21 C23 1.517(3) .
C21 C22 1.565(4) .
C26 H26A 0.9600 .
C26 H26B 0.9600 .
C26 H26C 0.9600 .
C34 H34A 0.9600 .
C34 H34B 0.9600 .
C34 H34C 0.9600 .
C25 H25A 0.9600 .
C25 H25B 0.9600 .
C25 H25C 0.9600 .
C23 H23A 0.9600 .
C23 H23B 0.9600 .
C23 H23C 0.9600 .
C22 H22A 0.9600 .
C22 H22B 0.9600 .
C22 H22C 0.9600 .

loop_
_geom_torsion_atom_site_label_1
_geom_torsion_atom_site_label_2
_geom_torsion_atom_site_label_3
_geom_torsion_atom_site_label_4
_geom_torsion
_geom_torsion_site_symmetry_1
_geom_torsion_site_symmetry_4
Ca1 N2 C3 C8 -89.0(2) . .
Ca1 N2 C3 C4 85.8(2) . .
Ca1 N2 C1 N1 3.11(14) . .
Ca1 N2 C1 C2 -177.83(13) . .
Ca1 N1 C1 N2 -3.13(14) . .
Ca1 N1 C1 C2 177.82(13) . .
Ca1 N1 C15 C20 -79.9(2) . .
Ca1 N1 C15 C16 95.8(2) . .
K1 C6 C7 C8 104.96(16) 1_565 .
K1 C6 C5 C4 -102.59(16) 1_565 .
N2 C3 C8 C7 172.89(14) . .
N2 C3 C8 C12 -7.3(2) . .
N2 C3 C4 C5 -172.17(15) . .
N2 C3 C4 C9 6.2(2) . .
N1 C15 C20 C19 174.13(17) . .
N1 C15 C20 C24 -9.2(3) . .
N1 C15 C16 C17 -174.90(19) . .
N1 C15 C16 C21 4.4(3) . .
C3 N2 C1 N1 169.05(14) . .
C3 N2 C1 C2 -11.9(2) . .
C3 C8 C7 K1 70.87(17) . 1_565
C3 C8 C7 C6 -0.3(2) . .
C3 C8 C12 C14 -89.16(19) . .
C3 C8 C12 C13 146.01(16) . .
C3 C4 C5 C6 -1.0(3) . .
C3 C4 C9 C11 126.86(18) . .
C3 C4 C9 C10 -109.12(18) . .
C1 N2 C3 C8 114.22(17) . .
C1 N2 C3 C4 -71.0(2) . .
C1 N1 C15 C20 112.95(19) . .
C1 N1 C15 C16 -71.3(2) . .
C8 C3 C4 C5 2.6(2) . .
C8 C3 C4 C9 -179.08(15) . .
C4 C3 C8 C7 -2.0(2) . .
C4 C3 C8 C12 177.87(15) . .
C7 C8 C12 C14 90.67(19) . .
C7 C8 C12 C13 -34.2(2) . .
C7 C6 C5 C4 -1.2(3) . .
C5 C4 C9 C11 -54.8(2) . .
C5 C4 C9 C10 69.2(2) . .
C5 C6 C7 K1 -103.12(17) . 1_565
C5 C6 C7 C8 1.8(3) . .
C15 N1 C1 N2 169.41(15) . .
C15 N1 C1 C2 -9.6(2) . .
C15 C20 C19 C18 1.3(3) . .
C15 C20 C24 C26 149.57(19) . .
C15 C20 C24 C25 -85.3(2) . .
C15 C16 C17 C18 0.4(4) . .
C15 C16 C21 C23 -107.0(2) . .
C15 C16 C21 C22 129.5(2) . .
C12 C8 C7 K1 -108.96(15) . 1_565
C12 C8 C7 C6 179.92(16) . .
C9 C4 C5 C6 -179.39(16) . .
C20 C15 C16 C17 0.8(3) . .
C20 C15 C16 C21 -179.89(19) . .
C20 C19 C18 C17 -0.1(4) . .
C32 Si2 N3 Ca1 13.64(9) . .
C32 Si2 N3 K1 -74.11(8) . .
C32 Si2 N3 Si1 179.74(9) . .
C27 Si1 N3 Ca1 17.81(12) . .
C27 Si1 N3 K1 110.54(8) . .
C27 Si1 N3 Si2 -145.50(10) . .
C29 Si1 N3 Ca1 140.15(9) . .
C29 Si1 N3 K1 -127.12(8) . .
C29 Si1 N3 Si2 -23.16(13) . .
C35 Si3 N4 Ca1 23.76(10) . .
C35 Si3 N4 K1 -66.47(8) . .
C35 Si3 N4 Si4 -177.73(10) . .
C19 C20 C24 C26 -33.8(3) . .
C19 C20 C24 C25 91.3(2) . .
C24 C20 C19 C18 -175.4(2) . .
C28 Si1 N3 Ca1 -102.12(10) . .
C28 Si1 N3 K1 -9.38(9) . .
C28 Si1 N3 Si2 94.57(11) . .
C33 Si3 N4 Ca1 -94.66(9) . .
C33 Si3 N4 K1 175.11(8) . .
C33 Si3 N4 Si4 63.85(13) . .
C16 C15 C20 C19 -1.6(3) . .
C16 C15 C20 C24 175.09(17) . .
C16 C17 C18 C19 -0.8(4) . .
C36 Si4 N4 Ca1 18.02(12) . .
C36 Si4 N4 K1 117.94(8) . .
C36 Si4 N4 Si3 -136.84(10) . .
C38 Si4 N4 Ca1 -101.26(10) . .
C38 Si4 N4 K1 -1.34(9) . .
C38 Si4 N4 Si3 103.88(11) . .
C37 Si4 N4 Ca1 137.84(11) . .
C37 Si4 N4 K1 -122.24(10) . .
C37 Si4 N4 Si3 -17.02(14) . .
C30 Si2 N3 Ca1 131.03(10) . .
C30 Si2 N3 K1 43.29(10) . .
C30 Si2 N3 Si1 -62.87(13) . .
C31 Si2 N3 Ca1 -104.31(10) . .
C31 Si2 N3 K1 167.94(9) . .
C31 Si2 N3 Si1 61.79(13) . .
C17 C16 C21 C23 72.3(3) . .
C17 C16 C21 C22 -51.1(3) . .
C21 C16 C17 C18 -178.9(2) . .
C34 Si3 N4 Ca1 140.99(11) . .
C34 Si3 N4 K1 50.76(11) . .
C34 Si3 N4 Si4 -60.50(14) . .
